data_4036532
loop_
_publ_author_name
'Banerjee, Shaibal'
'Sinha, Saikat'
'Pradhan, Padmanava'
'Caruso, Alessio'
'Liebowitz, Daniel'
'Parrish, Damon'
'Rossi, Miriam'
'Zajc, Barbara'

_publ_section_title
;
 Regiospecifically Fluorinated Polycyclic Aromatic Hydrocarbons via
 Julia-Kocienski Olefination and Oxidative Photocyclization. Effect of
 Fluorine Atom Substitution on Molecular Shape.
;
_journal_issue 10
_journal_name_full 'The Journal of organic chemistry'
_journal_page_first 3983
_journal_page_last 3993
_journal_paper_doi 10.1021/acs.joc.5b02580
_journal_volume 81
_journal_year 2016
_chemical_formula_sum 'C22 H14'
_chemical_formula_weight 278.33
_space_group_IT_number 29
_space_group_name_Hall 'P 2c -2ac'
_space_group_name_H-M_alt 'P c a 21'
_symmetry_cell_setting orthorhombic
_symmetry_space_group_name_H-M 'P c a 21'
_atom_sites_solution_hydrogens geom
_atom_sites_solution_primary direct
_atom_sites_solution_secondary difmap
_audit_creation_method SHELXL-97
_cell_angle_alpha 90.00
_cell_angle_beta 90.00
_cell_angle_gamma 90.00
_cell_formula_units_Z 4
_cell_length_a 25.004(14)
_cell_length_b 9.417(5)
_cell_length_c 5.912(3)
_cell_measurement_reflns_used 4514
_cell_measurement_temperature 421(2)
_cell_measurement_theta_max 29.41
_cell_measurement_theta_min 2.16
_cell_volume 1392.1(13)
_computing_cell_refinement 'Bruker SAINT'
_computing_data_collection 'Bruker APEX2'
_computing_data_reduction 'Bruker SAINT'
_computing_molecular_graphics 'Bruker SHELXTL'
_computing_publication_material 'Bruker SHELXTL'
_computing_structure_refinement 'SHELXL-97 (Sheldrick, 1997)'
_computing_structure_solution 'SHELXS-97 (Sheldrick, 1990)'
_diffrn_ambient_temperature 421(2)
_diffrn_measured_fraction_theta_full 0.998
_diffrn_measured_fraction_theta_max 0.998
_diffrn_measurement_device_type 'Bruker APEX-II CCD'
_diffrn_measurement_method '\f and \w scans'
_diffrn_radiation_monochromator graphite
_diffrn_radiation_source 'fine-focus sealed tube'
_diffrn_radiation_type MoK\a
_diffrn_radiation_wavelength 0.71073
_diffrn_reflns_av_R_equivalents 0.0421
_diffrn_reflns_av_sigmaI/netI 0.0335
_diffrn_reflns_limit_h_max 33
_diffrn_reflns_limit_h_min -33
_diffrn_reflns_limit_k_max 12
_diffrn_reflns_limit_k_min -12
_diffrn_reflns_limit_l_max 7
_diffrn_reflns_limit_l_min -7
_diffrn_reflns_number 17234
_diffrn_reflns_theta_full 28.28
_diffrn_reflns_theta_max 28.28
_diffrn_reflns_theta_min 1.63
_diffrn_standards_number 0
_exptl_absorpt_coefficient_mu 0.075
_exptl_absorpt_correction_T_max 0.9726
_exptl_absorpt_correction_T_min 0.5085
_exptl_absorpt_correction_type empirical
_exptl_absorpt_process_details SADABS
_exptl_crystal_colour colourless
_exptl_crystal_density_diffrn 1.328
_exptl_crystal_density_method 'not measured'
_exptl_crystal_description plate
_exptl_crystal_F_000 584
_exptl_crystal_size_max 0.37
_exptl_crystal_size_mid 0.20
_exptl_crystal_size_min 0.20
_refine_diff_density_max 0.198
_refine_diff_density_min -0.200
_refine_diff_density_rms 0.035
_refine_ls_abs_structure_details 'Flack H D (1983), Acta Cryst. A39, 876-881'
_refine_ls_abs_structure_Flack -6(9)
_refine_ls_extinction_coef 0.0022(11)
_refine_ls_extinction_expression Fc^*^=kFc[1+0.001xFc^2^\l^3^/sin(2\q)]^-1/4^
_refine_ls_extinction_method SHELXL
_refine_ls_goodness_of_fit_ref 1.035
_refine_ls_hydrogen_treatment refall
_refine_ls_matrix_type full
_refine_ls_number_parameters 257
_refine_ls_number_reflns 3440
_refine_ls_number_restraints 1
_refine_ls_restrained_S_all 1.035
_refine_ls_R_factor_all 0.0470
_refine_ls_R_factor_gt 0.0354
_refine_ls_shift/su_max 0.001
_refine_ls_shift/su_mean 0.000
_refine_ls_structure_factor_coef Fsqd
_refine_ls_weighting_details 'calc w=1/[\s^2^(Fo^2^)+(0.0403P)^2^+0.1676P] where P=(Fo^2^+2Fc^2^)/3'
_refine_ls_weighting_scheme calc
_refine_ls_wR_factor_gt 0.0782
_refine_ls_wR_factor_ref 0.0841
_reflns_number_gt 2963
_reflns_number_total 3440
_reflns_threshold_expression >2sigma(I)
_cod_data_source_file jo5b02580_si_009.cif
_cod_data_source_block pca21
_cod_depositor_comments
;
The following automatic conversions were performed:

data item '_symmetry_cell_setting' value 'Orthorhombic' was changed
to 'orthorhombic' in accordance with the
/home/saulius/struct/COD-crude-data/automatic-downloads/DataCite-retrospective/ACS/depositions/lib/dictionaries/cif_core.dic
dictionary named 'cif_core.dic' version 2.4.2 last updated on
2011-04-26.

Automatic conversion script
Id: cif_fix_values 6909 2019-04-08 15:41:33Z antanas 
;
_cod_original_cell_volume 1392.2(14)
_cod_original_sg_symbol_H-M Pca2(1)
_cod_database_code 4036532

loop_
_symmetry_equiv_pos_as_xyz
'x, y, z'
'-x, -y, z+1/2'
'x+1/2, -y, z'
'-x+1/2, y, z+1/2'

loop_
_atom_site_label
_atom_site_type_symbol
_atom_site_fract_x
_atom_site_fract_y
_atom_site_fract_z
_atom_site_U_iso_or_equiv
_atom_site_adp_type
_atom_site_occupancy
_atom_site_symmetry_multiplicity
_atom_site_calc_flag
C1 C 0.86116(6) 0.80584(16) 0.8990(3) 0.0253(3) Uani 1 1 d
C2 C 0.82716(6) 0.83630(17) 1.0759(3) 0.0295(3) Uani 1 1 d
C3 C 0.79682(7) 0.72927(18) 1.1742(3) 0.0296(4) Uani 1 1 d
C4 C 0.79855(6) 0.59475(16) 1.0852(3) 0.0265(3) Uani 1 1 d
C5 C 0.80172(6) 0.30721(16) 0.8861(3) 0.0279(3) Uani 1 1 d
C6 C 0.79934(6) 0.17818(17) 0.7788(3) 0.0316(4) Uani 1 1 d
C7 C 0.82580(6) 0.15891(17) 0.5725(3) 0.0314(4) Uani 1 1 d
C8 C 0.85428(6) 0.26854(17) 0.4796(3) 0.0280(3) Uani 1 1 d
C9 C 0.92488(6) 0.49085(15) 0.3022(2) 0.0253(3) Uani 1 1 d
C10 C 0.96423(6) 0.58148(16) 0.2413(2) 0.0267(3) Uani 1 1 d
C11 C 1.02900(6) 0.76690(16) 0.3458(3) 0.0279(3) Uani 1 1 d
C12 C 1.04949(7) 0.85917(16) 0.5010(3) 0.0303(4) Uani 1 1 d
C13 C 1.02302(6) 0.87943(16) 0.7072(3) 0.0284(3) Uani 1 1 d
C14 C 0.97583(6) 0.80967(15) 0.7520(3) 0.0245(3) Uani 1 1 d
C15 C 0.95250(6) 0.71492(14) 0.5938(3) 0.0222(3) Uani 1 1 d
C16 C 0.98137(6) 0.69053(15) 0.3898(2) 0.0243(3) Uani 1 1 d
C17 C 0.89552(6) 0.51026(15) 0.5073(2) 0.0223(3) Uani 1 1 d
C18 C 0.90507(6) 0.63085(15) 0.6385(2) 0.0210(3) Uani 1 1 d
C19 C 0.86695(6) 0.66599(15) 0.8177(2) 0.0219(3) Uani 1 1 d
C20 C 0.83233(6) 0.56054(15) 0.9028(3) 0.0223(3) Uani 1 1 d
C21 C 0.83109(5) 0.42131(16) 0.7947(3) 0.0228(3) Uani 1 1 d
C22 C 0.85875(6) 0.40136(15) 0.5885(3) 0.0235(3) Uani 1 1 d
H1 H 0.8805(6) 0.8815(16) 0.825(3) 0.026(4) Uiso 1 1 d
H2 H 0.8230(7) 0.9344(18) 1.125(3) 0.028(4) Uiso 1 1 d
H3 H 0.7725(7) 0.7523(17) 1.294(3) 0.035(5) Uiso 1 1 d
H4 H 0.7749(6) 0.5232(16) 1.144(3) 0.026(4) Uiso 1 1 d
H5 H 0.7836(7) 0.3165(17) 1.029(3) 0.030(4) Uiso 1 1 d
H6 H 0.7791(7) 0.0991(19) 0.840(3) 0.040(5) Uiso 1 1 d
H7 H 0.8237(7) 0.0677(19) 0.494(3) 0.031(5) Uiso 1 1 d
H8 H 0.8723(7) 0.2527(17) 0.338(4) 0.031(4) Uiso 1 1 d
H9 H 0.9162(7) 0.4113(19) 0.210(3) 0.030(4) Uiso 1 1 d
H10 H 0.9823(7) 0.5670(18) 0.099(3) 0.039(5) Uiso 1 1 d
H11 H 1.0477(7) 0.7522(18) 0.211(3) 0.031(4) Uiso 1 1 d
H12 H 1.0836(7) 0.908(2) 0.471(3) 0.042(5) Uiso 1 1 d
H13 H 1.0385(6) 0.9419(17) 0.823(3) 0.028(4) Uiso 1 1 d
H14 H 0.9590(7) 0.8192(17) 0.902(3) 0.030(4) Uiso 1 1 d

loop_
_atom_site_aniso_label
_atom_site_aniso_U_11
_atom_site_aniso_U_22
_atom_site_aniso_U_33
_atom_site_aniso_U_23
_atom_site_aniso_U_13
_atom_site_aniso_U_12
C1 0.0243(8) 0.0276(8) 0.0239(7) -0.0013(6) 0.0006(6) 0.0005(6)
C2 0.0314(8) 0.0307(8) 0.0264(8) -0.0057(7) 0.0004(7) 0.0041(6)
C3 0.0264(9) 0.0404(9) 0.0220(7) -0.0046(7) 0.0047(7) 0.0034(7)
C4 0.0222(8) 0.0343(8) 0.0229(7) 0.0022(7) 0.0023(6) -0.0006(6)
C5 0.0236(8) 0.0312(8) 0.0288(8) 0.0032(7) -0.0031(7) -0.0005(6)
C6 0.0270(8) 0.0280(8) 0.0398(9) 0.0038(7) -0.0057(8) -0.0013(6)
C7 0.0275(8) 0.0257(7) 0.0409(9) -0.0053(7) -0.0078(7) 0.0019(6)
C8 0.0248(8) 0.0304(8) 0.0288(8) -0.0054(7) -0.0058(7) 0.0040(6)
C9 0.0301(8) 0.0261(7) 0.0196(7) -0.0025(6) -0.0021(6) 0.0068(6)
C10 0.0322(8) 0.0290(7) 0.0189(7) 0.0038(6) 0.0039(6) 0.0105(6)
C11 0.0271(8) 0.0282(7) 0.0284(8) 0.0091(6) 0.0079(7) 0.0082(6)
C12 0.0232(8) 0.0258(8) 0.0419(9) 0.0109(7) 0.0058(7) 0.0024(6)
C13 0.0265(8) 0.0228(7) 0.0359(9) 0.0044(7) -0.0013(7) 0.0020(6)
C14 0.0249(7) 0.0228(7) 0.0258(8) 0.0031(6) 0.0012(6) 0.0023(6)
C15 0.0218(7) 0.0224(6) 0.0224(7) 0.0045(6) 0.0002(6) 0.0048(5)
C16 0.0262(8) 0.0242(7) 0.0225(7) 0.0072(6) 0.0024(6) 0.0087(6)
C17 0.0206(7) 0.0265(7) 0.0198(6) 0.0012(6) -0.0027(6) 0.0052(5)
C18 0.0208(7) 0.0237(7) 0.0185(7) 0.0022(5) -0.0013(5) 0.0038(6)
C19 0.0203(7) 0.0277(7) 0.0178(6) -0.0001(6) -0.0014(5) 0.0030(6)
C20 0.0193(7) 0.0276(7) 0.0201(6) 0.0032(6) -0.0043(6) 0.0021(6)
C21 0.0182(6) 0.0273(7) 0.0230(7) 0.0028(6) -0.0047(6) 0.0016(5)
C22 0.0200(7) 0.0267(7) 0.0236(7) -0.0008(6) -0.0054(6) 0.0043(5)

loop_
_atom_type_symbol
_atom_type_description
_atom_type_scat_dispersion_real
_atom_type_scat_dispersion_imag
_atom_type_scat_source
C C 0.0033 0.0016 'International Tables Vol C Tables 4.2.6.8 and 6.1.1.4'
H H 0.0000 0.0000 'International Tables Vol C Tables 4.2.6.8 and 6.1.1.4'

loop_
_geom_angle_atom_site_label_1
_geom_angle_atom_site_label_2
_geom_angle_atom_site_label_3
_geom_angle
C2 C1 C19 121.11(15)
C2 C1 H1 119.9(10)
C19 C1 H1 118.9(10)
C1 C2 C3 120.23(15)
C1 C2 H2 119.2(10)
C3 C2 H2 120.4(10)
C4 C3 C2 119.49(15)
C4 C3 H3 120.8(10)
C2 C3 H3 119.4(10)
C3 C4 C20 121.60(15)
C3 C4 H4 119.3(9)
C20 C4 H4 119.0(9)
C6 C5 C21 121.38(16)
C6 C5 H5 117.7(10)
C21 C5 H5 120.9(10)
C5 C6 C7 119.82(16)
C5 C6 H6 122.1(11)
C7 C6 H6 118.1(11)
C8 C7 C6 119.86(16)
C8 C7 H7 120.1(10)
C6 C7 H7 120.1(10)
C7 C8 C22 121.75(16)
C7 C8 H8 118.4(10)
C22 C8 H8 119.8(10)
C10 C9 C17 121.29(14)
C10 C9 H9 120.7(10)
C17 C9 H9 118.0(10)
C9 C10 C16 120.82(14)
C9 C10 H10 119.0(11)
C16 C10 H10 120.0(11)
C12 C11 C16 121.08(15)
C12 C11 H11 118.7(11)
C16 C11 H11 120.1(11)
C11 C12 C13 119.67(15)
C11 C12 H12 120.0(11)
C13 C12 H12 120.2(11)
C14 C13 C12 120.54(16)
C14 C13 H13 119.3(10)
C12 C13 H13 120.1(10)
C13 C14 C15 121.72(15)
C13 C14 H14 119.7(10)
C15 C14 H14 118.4(10)
C14 C15 C16 116.84(14)
C14 C15 C18 124.04(13)
C16 C15 C18 118.73(13)
C11 C16 C10 120.57(14)
C11 C16 C15 120.02(14)
C10 C16 C15 119.22(14)
C18 C17 C9 119.18(13)
C18 C17 C22 119.81(13)
C9 C17 C22 120.87(13)
C17 C18 C15 118.88(13)
C17 C18 C19 118.35(13)
C15 C18 C19 122.76(13)
C1 C19 C20 118.24(13)
C1 C19 C18 121.68(13)
C20 C19 C18 119.94(13)
C4 C20 C19 118.73(14)
C4 C20 C21 121.92(13)
C19 C20 C21 119.32(13)
C5 C21 C22 118.95(14)
C5 C21 C20 121.90(14)
C22 C21 C20 119.12(13)
C8 C22 C21 118.20(14)
C8 C22 C17 121.52(14)
C21 C22 C17 119.91(13)

loop_
_geom_bond_atom_site_label_1
_geom_bond_atom_site_label_2
_geom_bond_distance
C1 C2 1.378(2)
C1 C19 1.409(2)
C1 H1 0.966(16)
C2 C3 1.389(2)
C2 H2 0.973(17)
C3 C4 1.372(2)
C3 H3 0.960(18)
C4 C20 1.407(2)
C4 H4 0.960(16)
C5 C6 1.372(2)
C5 C21 1.409(2)
C5 H5 0.961(19)
C6 C7 1.399(3)
C6 H6 0.969(18)
C7 C8 1.369(2)
C7 H7 0.977(18)
C8 C22 1.411(2)
C8 H8 0.96(2)
C9 C10 1.351(2)
C9 C17 1.429(2)
C9 H9 0.951(18)
C10 C16 1.418(2)
C10 H10 0.963(18)
C11 C12 1.363(2)
C11 C16 1.415(2)
C11 H11 0.93(2)
C12 C13 1.400(2)
C12 H12 0.984(19)
C13 C14 1.376(2)
C13 H13 0.982(18)
C14 C15 1.418(2)
C14 H14 0.988(19)
C15 C16 1.424(2)
C15 C18 1.450(2)
C17 C18 1.396(2)
C17 C22 1.459(2)
C18 C19 1.463(2)
C19 C20 1.410(2)
C20 C21 1.459(2)
C21 C22 1.414(2)

loop_
_geom_torsion_atom_site_label_1
_geom_torsion_atom_site_label_2
_geom_torsion_atom_site_label_3
_geom_torsion_atom_site_label_4
_geom_torsion
C19 C1 C2 C3 -1.6(2)
C1 C2 C3 C4 -3.9(2)
C2 C3 C4 C20 3.1(2)
C21 C5 C6 C7 -1.0(2)
C5 C6 C7 C8 0.5(2)
C6 C7 C8 C22 1.3(2)
C17 C9 C10 C16 6.5(2)
C16 C11 C12 C13 -0.2(2)
C11 C12 C13 C14 -1.6(2)
C12 C13 C14 C15 0.4(2)
C13 C14 C15 C16 2.6(2)
C13 C14 C15 C18 175.29(14)
C12 C11 C16 C10 -171.62(14)
C12 C11 C16 C15 3.3(2)
C9 C10 C16 C11 167.52(14)
C9 C10 C16 C15 -7.4(2)
C14 C15 C16 C11 -4.37(19)
C18 C15 C16 C11 -177.46(12)
C14 C15 C16 C10 170.62(13)
C18 C15 C16 C10 -2.47(19)
C10 C9 C17 C18 4.8(2)
C10 C9 C17 C22 -170.88(14)
C9 C17 C18 C15 -14.51(19)
C22 C17 C18 C15 161.18(12)
C9 C17 C18 C19 166.28(12)
C22 C17 C18 C19 -18.04(19)
C14 C15 C18 C17 -159.21(13)
C16 C15 C18 C17 13.35(19)
C14 C15 C18 C19 20.0(2)
C16 C15 C18 C19 -167.47(13)
C2 C1 C19 C20 7.7(2)
C2 C1 C19 C18 -176.55(14)
C17 C18 C19 C1 -155.74(14)
C15 C18 C19 C1 25.1(2)
C17 C18 C19 C20 19.95(19)
C15 C18 C19 C20 -159.24(13)
C3 C4 C20 C19 3.1(2)
C3 C4 C20 C21 -174.65(15)
C1 C19 C20 C4 -8.3(2)
C18 C19 C20 C4 175.86(13)
C1 C19 C20 C21 169.51(13)
C18 C19 C20 C21 -6.3(2)
C6 C5 C21 C22 -0.3(2)
C6 C5 C21 C20 177.68(13)
C4 C20 C21 C5 -9.2(2)
C19 C20 C21 C5 173.11(14)
C4 C20 C21 C22 168.79(14)
C19 C20 C21 C22 -8.95(19)
C7 C8 C22 C21 -2.5(2)
C7 C8 C22 C17 170.48(14)
C5 C21 C22 C8 1.9(2)
C20 C21 C22 C8 -176.06(13)
C5 C21 C22 C17 -171.14(13)
C20 C21 C22 C17 10.86(19)
C18 C17 C22 C8 -169.98(14)
C9 C17 C22 C8 5.6(2)
C18 C17 C22 C21 2.86(19)
C9 C17 C22 C21 178.47(13)
